data_4307356
loop_
_publ_author_name
'Timothy J. Boyle'
'Robin M. Sewell'
'Leigh Anna M. Ottley'
'Harry D. Pratt'
'Christopher J. Quintana'
'Scott D. Bunge'

_publ_contact_author_address '1001 University Blvd, Albuquerque, NM 87106'
_publ_contact_author_email tjboyle@sandia.gov
_publ_contact_author_fax '(505) 272-7336'
_publ_contact_author_name 'Timothy J. Boyle et.al.'
_publ_section_title
;
Controlled Synthesis of a Structurally Characterized Family of Sterically
Constrained Heterocyclic Alkoxy-Modified Titanium Alkoxides
;
_journal_name_full 'Inorganic Chemistry'
_journal_page_first 1825
_journal_page_last 1835
_journal_paper_doi 10.1021/ic0618798
_journal_volume 46
_journal_year 2007
_chemical_formula_moiety 'C24 H20 Br2 N2 O4 Ti'
_chemical_formula_sum 'C24 H20 Br2 N2 O4 Ti'
_chemical_formula_weight 608.09
_chemical_name_common '(16) Ti(OPy)2(2BP)2'
_chemical_name_systematic
; 
 ? 
;
_space_group_IT_number 2
_symmetry_cell_setting triclinic
_symmetry_space_group_name_Hall '-P 1'
_symmetry_space_group_name_H-M 'P -1'
_atom_sites_solution_hydrogens geom
_atom_sites_solution_primary direct
_atom_sites_solution_secondary difmap
_audit_creation_method SHELXL-97
_cell_angle_alpha 95.62(3)
_cell_angle_beta 90.64(3)
_cell_angle_gamma 102.69(3)
_cell_formula_units_Z 2
_cell_length_a 8.995(18)
_cell_length_b 11.89(2)
_cell_length_c 12.11(2)
_cell_measurement_temperature 297(2)
_cell_measurement_theta_max 25.22
_cell_measurement_theta_min 1.69
_cell_volume 1257(4)
_computing_cell_refinement 'Bruker SMART'
_computing_data_collection 'Bruker SMART'
_computing_data_reduction 'Bruker SAINT'
_computing_molecular_graphics 'Bruker SHELXTL'
_computing_publication_material 'Bruker SHELXTL'
_computing_structure_refinement 'SHELXL-97 (Sheldrick, 1997)'
_computing_structure_solution 'SHELXS-97 (Sheldrick, 1990)'
_diffrn_ambient_temperature 297(2)
_diffrn_measured_fraction_theta_full 'ACTA 50'
_diffrn_measured_fraction_theta_max 0.906
_diffrn_measurement_device_type 'CCD area detector'
_diffrn_measurement_method 'phi and omega scans'
_diffrn_radiation_monochromator graphite
_diffrn_radiation_source 'fine-focus sealed tube'
_diffrn_radiation_type MoK\a
_diffrn_radiation_wavelength 0.71073
_diffrn_reflns_av_R_equivalents 0.0984
_diffrn_reflns_av_sigmaI/netI 0.2126
_diffrn_reflns_limit_h_max 10
_diffrn_reflns_limit_h_min -10
_diffrn_reflns_limit_k_max 14
_diffrn_reflns_limit_k_min -13
_diffrn_reflns_limit_l_max 14
_diffrn_reflns_limit_l_min -14
_diffrn_reflns_number 7749
_diffrn_reflns_theta_full 'ACTA 50'
_diffrn_reflns_theta_max 25.22
_diffrn_reflns_theta_min 1.69
_exptl_absorpt_coefficient_mu 3.551
_exptl_absorpt_correction_T_max 0.714
_exptl_absorpt_correction_T_min 0.129
_exptl_absorpt_correction_type empirical
_exptl_absorpt_process_details SADABS
_exptl_crystal_colour colorless
_exptl_crystal_density_diffrn 1.607
_exptl_crystal_density_meas ?
_exptl_crystal_density_method .
_exptl_crystal_description irregular
_exptl_crystal_F_000 604.0
_exptl_crystal_size_max .554
_exptl_crystal_size_mid .432
_exptl_crystal_size_min .095
_refine_diff_density_max 1.542
_refine_diff_density_min -0.739
_refine_diff_density_rms 0.171
_refine_ls_extinction_method none
_refine_ls_goodness_of_fit_ref 0.886
_refine_ls_hydrogen_treatment constr
_refine_ls_matrix_type full
_refine_ls_number_parameters 298
_refine_ls_number_reflns 4121
_refine_ls_number_restraints 0
_refine_ls_restrained_S_all 0.886
_refine_ls_R_factor_all 0.1966
_refine_ls_R_factor_gt 0.0787
_refine_ls_shift/su_max 0.000
_refine_ls_shift/su_mean 0.000
_refine_ls_structure_factor_coef Fsqd
_refine_ls_weighting_details 'calc w=1/[\s^2^(Fo^2^)+(0.1160P)^2^+0.0000P] where P=(Fo^2^+2Fc^2^)/3'
_refine_ls_weighting_scheme calc
_refine_ls_wR_factor_gt 0.1728
_refine_ls_wR_factor_ref 0.2603
_reflns_number_gt 1573
_reflns_number_total 4121
_reflns_threshold_expression >2sigma(I)
_cod_data_source_file ic0618798si20061106_104430_12.cif
_cod_data_source_block 6sp131s
_cod_depositor_comments
;
The following automatic conversions were performed:
'_symmetry_cell_setting' value 'Triclinic' changed to 'triclinic'
according to '/home/saulius/struct/CIF-dictionaries/cif_core.dic'
dictionary named 'cif_core.dic' version 2.4.1 from 2010-06-29.

Automatic conversion script
Id: cif_fix_enum 1527 2010-12-29 10:47:43Z saulius 
;
_cod_database_code 4307356

loop_
_symmetry_equiv_pos_as_xyz
'x, y, z'
'-x, -y, -z'

loop_
_atom_site_label
_atom_site_type_symbol
_atom_site_fract_x
_atom_site_fract_y
_atom_site_fract_z
_atom_site_U_iso_or_equiv
_atom_site_adp_type
_atom_site_occupancy
_atom_site_symmetry_multiplicity
_atom_site_calc_flag
_atom_site_refinement_flags
_atom_site_disorder_assembly
_atom_site_disorder_group
Ti1 Ti 0.0906(2) 0.39957(16) 0.74079(15) 0.0476(6) Uani 1 1 d . . .
Br1 Br 0.4477(2) 0.18425(12) 0.65611(11) 0.0861(6) Uani 1 1 d . . .
Br2 Br 0.40753(17) 0.73265(12) 0.61256(11) 0.0812(6) Uani 1 1 d . . .
O1 O 0.0010(8) 0.3898(6) 0.8813(5) 0.0523(19) Uani 1 1 d . . .
O2 O 0.0883(9) 0.3695(7) 0.5833(5) 0.062(2) Uani 1 1 d . . .
O3 O 0.2584(9) 0.3400(7) 0.7832(6) 0.061(2) Uani 1 1 d . . .
O4 O 0.1865(8) 0.5594(6) 0.7444(6) 0.054(2) Uani 1 1 d . . .
N1 N -0.0430(11) 0.2141(8) 0.7021(8) 0.061(3) Uani 1 1 d . . .
N2 N -0.1332(10) 0.4467(7) 0.7161(7) 0.048(2) Uani 1 1 d . . .
C11 C -0.0960(15) 0.1348(11) 0.7745(11) 0.074(4) Uani 1 1 d . . .
H11 H -0.0765 0.1556 0.8501 0.089 Uiso 1 1 calc R . .
C12 C -0.1784(18) 0.0236(13) 0.7383(16) 0.093(5) Uani 1 1 d . . .
H12 H -0.2174 -0.0279 0.7894 0.112 Uiso 1 1 calc R . .
C13 C -0.201(2) -0.0093(13) 0.6267(19) 0.108(6) Uani 1 1 d . . .
H13 H -0.2539 -0.0843 0.6022 0.129 Uiso 1 1 calc R . .
C14 C -0.1485(18) 0.0662(15) 0.5514(14) 0.099(5) Uani 1 1 d . . .
H14 H -0.1668 0.0450 0.4757 0.119 Uiso 1 1 calc R . .
C15 C -0.0637(15) 0.1792(11) 0.5925(11) 0.068(4) Uani 1 1 d . . .
C16 C 0.0059(19) 0.2701(13) 0.5194(10) 0.093(5) Uani 1 1 d . . .
H16A H 0.0733 0.2397 0.4684 0.112 Uiso 1 1 calc R . .
H16B H -0.0739 0.2903 0.4761 0.112 Uiso 1 1 calc R . .
C17 C -0.1540(13) 0.3965(9) 0.9038(8) 0.054(3) Uani 1 1 d . . .
H17A H -0.1561 0.4483 0.9705 0.065 Uiso 1 1 calc R . .
H17B H -0.2136 0.3204 0.9157 0.065 Uiso 1 1 calc R . .
C18 C -0.2196(12) 0.4394(9) 0.8096(9) 0.051(3) Uani 1 1 d . . .
C19 C -0.3630(15) 0.4722(9) 0.8082(11) 0.063(3) Uani 1 1 d . . .
H19 H -0.4226 0.4665 0.8705 0.076 Uiso 1 1 calc R . .
C20 C -0.4129(15) 0.5117(11) 0.7160(12) 0.073(4) Uani 1 1 d . . .
H20 H -0.5064 0.5329 0.7156 0.088 Uiso 1 1 calc R . .
C21 C -0.3233(17) 0.5206(12) 0.6216(11) 0.078(4) Uani 1 1 d . . .
H21 H -0.3571 0.5462 0.5578 0.093 Uiso 1 1 calc R . .
C22 C -0.1804(15) 0.4896(11) 0.6264(10) 0.066(4) Uani 1 1 d . . .
H22 H -0.1174 0.4991 0.5661 0.079 Uiso 1 1 calc R . .
C23 C 0.3218(14) 0.2806(10) 0.8522(9) 0.054(3) Uani 1 1 d . . .
C24 C 0.3032(15) 0.2939(11) 0.9683(10) 0.071(4) Uani 1 1 d . . .
H24 H 0.2402 0.3411 0.9971 0.086 Uiso 1 1 calc R . .
C25 C 0.3740(16) 0.2404(11) 1.0373(10) 0.068(4) Uani 1 1 d . . .
H25 H 0.3609 0.2522 1.1133 0.081 Uiso 1 1 calc R . .
C26 C 0.4691(16) 0.1657(11) 0.9967(11) 0.075(4) Uani 1 1 d . . .
H26 H 0.5176 0.1285 1.0455 0.090 Uiso 1 1 calc R . .
C27 C 0.4889(13) 0.1488(9) 0.8822(11) 0.061(3) Uani 1 1 d . . .
H27 H 0.5509 0.1007 0.8535 0.074 Uiso 1 1 calc R . .
C28 C 0.4134(15) 0.2061(11) 0.8125(8) 0.063(4) Uani 1 1 d . . .
C29 C 0.1765(13) 0.6715(9) 0.7733(8) 0.050(3) Uani 1 1 d . . .
C30 C 0.0751(13) 0.6995(10) 0.8511(9) 0.059(3) Uani 1 1 d . . .
H30 H 0.0112 0.6401 0.8836 0.070 Uiso 1 1 calc R . .
C31 C 0.0655(17) 0.8142(12) 0.8825(11) 0.084(4) Uani 1 1 d . . .
H31 H -0.0021 0.8307 0.9359 0.101 Uiso 1 1 calc R . .
C32 C 0.1591(17) 0.9033(11) 0.8323(12) 0.081(4) Uani 1 1 d . . .
H32 H 0.1519 0.9798 0.8502 0.097 Uiso 1 1 calc R . .
C33 C 0.2628(14) 0.8771(11) 0.7557(10) 0.067(4) Uani 1 1 d . . .
H33 H 0.3297 0.9367 0.7256 0.081 Uiso 1 1 calc R . .
C34 C 0.2676(13) 0.7640(10) 0.7237(9) 0.056(3) Uani 1 1 d . . .

loop_
_atom_site_aniso_label
_atom_site_aniso_U_11
_atom_site_aniso_U_22
_atom_site_aniso_U_33
_atom_site_aniso_U_23
_atom_site_aniso_U_13
_atom_site_aniso_U_12
Ti1 0.0505(13) 0.0501(12) 0.0430(11) 0.0107(9) 0.0058(9) 0.0098(10)
Br1 0.1309(14) 0.0680(9) 0.0587(8) 0.0012(6) 0.0293(8) 0.0220(9)
Br2 0.0786(10) 0.0828(10) 0.0822(10) 0.0191(7) 0.0322(8) 0.0120(8)
O1 0.046(5) 0.068(5) 0.045(4) 0.017(4) 0.004(4) 0.012(4)
O2 0.077(6) 0.075(5) 0.034(4) 0.008(4) 0.003(4) 0.018(5)
O3 0.062(5) 0.072(5) 0.058(5) 0.020(4) 0.005(4) 0.024(4)
O4 0.056(5) 0.044(4) 0.059(5) 0.003(3) 0.003(4) 0.002(4)
N1 0.066(7) 0.054(6) 0.063(6) 0.004(5) 0.013(5) 0.010(5)
N2 0.058(6) 0.041(5) 0.048(5) 0.008(4) 0.010(5) 0.016(5)
C11 0.077(10) 0.060(8) 0.080(9) 0.003(7) 0.011(8) 0.004(7)
C12 0.095(12) 0.064(10) 0.124(14) 0.015(9) 0.025(11) 0.021(9)
C13 0.104(13) 0.055(10) 0.154(18) -0.022(11) 0.012(13) 0.011(9)
C14 0.092(12) 0.095(12) 0.089(11) -0.042(10) -0.026(9) -0.002(10)
C15 0.070(9) 0.071(9) 0.066(8) -0.010(7) 0.001(7) 0.030(8)
C16 0.143(15) 0.095(11) 0.040(7) -0.023(7) -0.002(9) 0.035(11)
C17 0.065(8) 0.048(6) 0.048(6) 0.011(5) 0.010(6) 0.006(6)
C18 0.040(7) 0.054(7) 0.055(7) -0.003(5) 0.011(6) 0.005(6)
C19 0.065(9) 0.052(7) 0.070(8) 0.003(6) 0.016(7) 0.008(7)
C20 0.057(8) 0.069(9) 0.095(10) -0.003(8) 0.005(8) 0.021(7)
C21 0.081(11) 0.079(9) 0.072(9) 0.006(7) -0.001(8) 0.018(8)
C22 0.065(9) 0.079(9) 0.054(7) 0.008(7) 0.004(7) 0.017(8)
C23 0.060(8) 0.054(7) 0.045(6) 0.000(6) 0.012(6) 0.007(6)
C24 0.085(10) 0.081(9) 0.054(7) 0.015(7) 0.014(7) 0.026(8)
C25 0.097(11) 0.060(8) 0.042(7) -0.006(6) 0.006(7) 0.013(8)
C26 0.090(10) 0.067(9) 0.073(9) 0.022(7) -0.007(8) 0.021(8)
C27 0.053(8) 0.051(7) 0.086(9) 0.009(7) 0.007(7) 0.024(6)
C28 0.071(9) 0.073(8) 0.036(6) 0.003(6) 0.006(6) -0.003(7)
C29 0.050(7) 0.049(7) 0.050(6) 0.014(5) 0.005(5) 0.007(6)
C30 0.062(8) 0.056(8) 0.055(7) 0.009(6) 0.007(6) 0.006(6)
C31 0.101(11) 0.081(10) 0.074(9) 0.005(7) 0.032(8) 0.029(9)
C32 0.096(11) 0.050(8) 0.097(10) 0.010(7) 0.007(9) 0.017(8)
C33 0.059(8) 0.065(9) 0.079(9) 0.021(7) -0.001(7) 0.011(7)
C34 0.057(8) 0.060(8) 0.056(7) 0.007(6) 0.006(6) 0.019(6)

loop_
_atom_type_symbol
_atom_type_description
_atom_type_scat_dispersion_real
_atom_type_scat_dispersion_imag
_atom_type_scat_source
C C 0.0033 0.0016 'International Tables Vol C Tables 4.2.6.8 and 6.1.1.4'
H H 0.0000 0.0000 'International Tables Vol C Tables 4.2.6.8 and 6.1.1.4'
N N 0.0061 0.0033 'International Tables Vol C Tables 4.2.6.8 and 6.1.1.4'
O O 0.0106 0.0060 'International Tables Vol C Tables 4.2.6.8 and 6.1.1.4'
Ti Ti 0.2776 0.4457 'International Tables Vol C Tables 4.2.6.8 and 6.1.1.4'
Br Br -0.2901 2.4595 'International Tables Vol C Tables 4.2.6.8 and 6.1.1.4'

loop_
_geom_angle_atom_site_label_1
_geom_angle_atom_site_label_2
_geom_angle_atom_site_label_3
_geom_angle
_geom_angle_site_symmetry_1
_geom_angle_site_symmetry_3
_geom_angle_publ_flag
O3 Ti1 O1 93.9(3) . . ?
O3 Ti1 O4 99.8(4) . . ?
O1 Ti1 O4 103.1(3) . . ?
O3 Ti1 O2 101.6(3) . . ?
O1 Ti1 O2 153.6(3) . . ?
O4 Ti1 O2 95.2(3) . . ?
O3 Ti1 N2 168.1(3) . . ?
O1 Ti1 N2 75.8(3) . . ?
O4 Ti1 N2 88.6(3) . . ?
O2 Ti1 N2 85.9(3) . . ?
O3 Ti1 N1 88.1(4) . . ?
O1 Ti1 N1 84.8(3) . . ?
O4 Ti1 N1 168.3(3) . . ?
O2 Ti1 N1 74.6(3) . . ?
N2 Ti1 N1 85.0(4) . . ?
C17 O1 Ti1 125.2(6) . . ?
C16 O2 Ti1 126.4(7) . . ?
C23 O3 Ti1 149.6(7) . . ?
C29 O4 Ti1 147.0(7) . . ?
C15 N1 C11 117.8(11) . . ?
C15 N1 Ti1 113.8(8) . . ?
C11 N1 Ti1 128.3(9) . . ?
C22 N2 C18 120.2(10) . . ?
C22 N2 Ti1 126.6(7) . . ?
C18 N2 Ti1 112.8(7) . . ?
N1 C11 C12 121.9(13) . . ?
N1 C11 H11 119.1 . . ?
C12 C11 H11 119.1 . . ?
C13 C12 C11 119.3(14) . . ?
C13 C12 H12 120.3 . . ?
C11 C12 H12 120.3 . . ?
C14 C13 C12 120.8(15) . . ?
C14 C13 H13 119.6 . . ?
C12 C13 H13 119.6 . . ?
C13 C14 C15 117.8(15) . . ?
C13 C14 H14 121.1 . . ?
C15 C14 H14 121.1 . . ?
N1 C15 C14 122.2(13) . . ?
N1 C15 C16 114.0(11) . . ?
C14 C15 C16 123.8(13) . . ?
O2 C16 C15 110.6(10) . . ?
O2 C16 H16A 109.5 . . ?
C15 C16 H16A 109.5 . . ?
O2 C16 H16B 109.5 . . ?
C15 C16 H16B 109.5 . . ?
H16A C16 H16B 108.1 . . ?
O1 C17 C18 109.3(8) . . ?
O1 C17 H17A 109.8 . . ?
C18 C17 H17A 109.8 . . ?
O1 C17 H17B 109.8 . . ?
C18 C17 H17B 109.8 . . ?
H17A C17 H17B 108.3 . . ?
N2 C18 C19 119.3(11) . . ?
N2 C18 C17 115.6(10) . . ?
C19 C18 C17 125.1(10) . . ?
C20 C19 C18 120.3(11) . . ?
C20 C19 H19 119.9 . . ?
C18 C19 H19 119.9 . . ?
C19 C20 C21 120.2(13) . . ?
C19 C20 H20 119.9 . . ?
C21 C20 H20 119.9 . . ?
C20 C21 C22 118.2(13) . . ?
C20 C21 H21 120.9 . . ?
C22 C21 H21 120.9 . . ?
N2 C22 C21 121.7(11) . . ?
N2 C22 H22 119.2 . . ?
C21 C22 H22 119.2 . . ?
O3 C23 C28 121.1(10) . . ?
O3 C23 C24 121.7(11) . . ?
C28 C23 C24 117.2(12) . . ?
C25 C24 C23 121.6(13) . . ?
C25 C24 H24 119.2 . . ?
C23 C24 H24 119.2 . . ?
C24 C25 C26 121.1(12) . . ?
C24 C25 H25 119.4 . . ?
C26 C25 H25 119.4 . . ?
C27 C26 C25 119.1(12) . . ?
C27 C26 H26 120.5 . . ?
C25 C26 H26 120.5 . . ?
C28 C27 C26 118.3(12) . . ?
C28 C27 H27 120.9 . . ?
C26 C27 H27 120.9 . . ?
C23 C28 C27 122.7(11) . . ?
C23 C28 Br1 120.1(9) . . ?
C27 C28 Br1 117.1(10) . . ?
O4 C29 C30 121.8(9) . . ?
O4 C29 C34 121.3(9) . . ?
C30 C29 C34 116.9(10) . . ?
C29 C30 C31 122.2(10) . . ?
C29 C30 H30 118.9 . . ?
C31 C30 H30 118.9 . . ?
C32 C31 C30 119.0(12) . . ?
C32 C31 H31 120.5 . . ?
C30 C31 H31 120.5 . . ?
C33 C32 C31 119.5(12) . . ?
C33 C32 H32 120.2 . . ?
C31 C32 H32 120.2 . . ?
C34 C33 C32 120.6(11) . . ?
C34 C33 H33 119.7 . . ?
C32 C33 H33 119.7 . . ?
C33 C34 C29 121.5(10) . . ?
C33 C34 Br2 118.8(9) . . ?
C29 C34 Br2 119.7(9) . . ?

loop_
_geom_bond_atom_site_label_1
_geom_bond_atom_site_label_2
_geom_bond_distance
_geom_bond_site_symmetry_2
_geom_bond_publ_flag
Ti1 O3 1.889(9) . ?
Ti1 O1 1.894(7) . ?
Ti1 O4 1.902(8) . ?
Ti1 O2 1.906(8) . ?
Ti1 N2 2.229(10) . ?
Ti1 N1 2.269(10) . ?
Br1 C28 1.925(11) . ?
Br2 C34 1.919(11) . ?
O1 C17 1.442(13) . ?
O2 C16 1.403(14) . ?
O3 C23 1.344(14) . ?
O4 C29 1.367(12) . ?
N1 C15 1.351(15) . ?
N1 C11 1.362(14) . ?
N2 C22 1.348(14) . ?
N2 C18 1.380(12) . ?
C11 C12 1.393(18) . ?
C11 H11 0.9300 . ?
C12 C13 1.37(2) . ?
C12 H12 0.9300 . ?
C13 C14 1.36(2) . ?
C13 H13 0.9300 . ?
C14 C15 1.430(18) . ?
C14 H14 0.9300 . ?
C15 C16 1.498(18) . ?
C16 H16A 0.9700 . ?
C16 H16B 0.9700 . ?
C17 C18 1.464(15) . ?
C17 H17A 0.9700 . ?
C17 H17B 0.9700 . ?
C18 C19 1.428(16) . ?
C19 C20 1.361(18) . ?
C19 H19 0.9300 . ?
C20 C21 1.405(17) . ?
C20 H20 0.9300 . ?
C21 C22 1.416(18) . ?
C21 H21 0.9300 . ?
C22 H22 0.9300 . ?
C23 C28 1.393(17) . ?
C23 C24 1.415(15) . ?
C24 C25 1.334(17) . ?
C24 H24 0.9300 . ?
C25 C26 1.421(17) . ?
C25 H25 0.9300 . ?
C26 C27 1.401(16) . ?
C26 H26 0.9300 . ?
C27 C28 1.393(17) . ?
C27 H27 0.9300 . ?
C29 C30 1.387(14) . ?
C29 C34 1.409(14) . ?
C30 C31 1.400(16) . ?
C30 H30 0.9300 . ?
C31 C32 1.395(17) . ?
C31 H31 0.9300 . ?
C32 C33 1.385(17) . ?
C32 H32 0.9300 . ?
C33 C34 1.372(17) . ?
C33 H33 0.9300 . ?
